data_7108857
loop_
_publ_author_name
'Alexandre Jean'
'Jerome Blanchet'
'Jacques Rouden'
'Jacques Maddaluno'
'Michael De Paolis'

_publ_section_title
;
 Stereoselective access to heteroarylmethylene-substituted pyrrolidines:
 fully organocatalytic Mannich-hydroamination reactions
;
_journal_issue 16
_journal_name_full 'Chemical communications (Cambridge, England)'
_journal_page_first 1651
_journal_page_last 1653
_journal_paper_doi 10.1039/c2cc38954a
_journal_volume 49
_journal_year 2013
_chemical_absolute_configuration ad
_chemical_formula_moiety 'C24 H28 N2 O5'
_chemical_formula_sum 'C24 H28 N2 O5'
_chemical_formula_weight 424.48
_chemical_name_systematic
;
?
;
_space_group_IT_number 4
_symmetry_cell_setting monoclinic
_symmetry_space_group_name_Hall 'P 2yb'
_symmetry_space_group_name_H-M 'P 1 21 1'
_atom_sites_solution_hydrogens geom
_atom_sites_solution_primary direct
_atom_sites_solution_secondary difmap
_audit_creation_method SHELXL-97
_cell_angle_alpha 90.00
_cell_angle_beta 94.8530(10)
_cell_angle_gamma 90.00
_cell_formula_units_Z 2
_cell_length_a 6.7414(2)
_cell_length_b 8.5308(2)
_cell_length_c 20.2800(4)
_cell_measurement_reflns_used 7807
_cell_measurement_temperature 291(2)
_cell_measurement_theta_max 30.49
_cell_measurement_theta_min 2.59
_cell_volume 1162.11(5)
_computing_cell_refinement 'Bruker SAINT'
_computing_data_collection 'Bruker APEX2'
_computing_data_reduction 'Bruker SAINT'
_computing_molecular_graphics 'Bruker SHELXTL'
_computing_publication_material 'Bruker SHELXTL'
_computing_structure_refinement 'SHELXL-97 (Sheldrick, 2008)'
_computing_structure_solution 'SHELXS-97 (Sheldrick, 2008)'
_diffrn_ambient_temperature 291(2)
_diffrn_measured_fraction_theta_full 0.996
_diffrn_measured_fraction_theta_max 0.996
_diffrn_measurement_device_type 'Bruker APEX-II CCD'
_diffrn_measurement_method '\f and \w scans'
_diffrn_radiation_monochromator graphite
_diffrn_radiation_source 'fine-focus sealed tube'
_diffrn_radiation_type MoK\a
_diffrn_radiation_wavelength 0.71073
_diffrn_reflns_av_R_equivalents 0.0204
_diffrn_reflns_av_sigmaI/netI 0.0244
_diffrn_reflns_limit_h_max 9
_diffrn_reflns_limit_h_min -9
_diffrn_reflns_limit_k_max 12
_diffrn_reflns_limit_k_min -12
_diffrn_reflns_limit_l_max 27
_diffrn_reflns_limit_l_min -29
_diffrn_reflns_number 17720
_diffrn_reflns_theta_full 30.92
_diffrn_reflns_theta_max 30.92
_diffrn_reflns_theta_min 2.59
_exptl_absorpt_coefficient_mu 0.085
_exptl_absorpt_correction_type none
_exptl_crystal_colour yellow
_exptl_crystal_density_diffrn 1.213
_exptl_crystal_density_method 'not measured'
_exptl_crystal_description block
_exptl_crystal_F_000 452
_exptl_crystal_size_max 0.42
_exptl_crystal_size_mid 0.35
_exptl_crystal_size_min 0.29
_refine_diff_density_max 0.305
_refine_diff_density_min -0.177
_refine_diff_density_rms 0.035
_refine_ls_abs_structure_details 'Flack H D (1983), Acta Cryst. A39, 876-881'
_refine_ls_abs_structure_Flack -0.5(10)
_refine_ls_extinction_method none
_refine_ls_goodness_of_fit_ref 1.030
_refine_ls_hydrogen_treatment constr
_refine_ls_matrix_type full
_refine_ls_number_parameters 283
_refine_ls_number_reflns 7233
_refine_ls_number_restraints 1
_refine_ls_restrained_S_all 1.030
_refine_ls_R_factor_all 0.0569
_refine_ls_R_factor_gt 0.0462
_refine_ls_shift/su_max 0.002
_refine_ls_shift/su_mean 0.000
_refine_ls_structure_factor_coef Fsqd
_refine_ls_weighting_details 'calc w=1/[\s^2^(Fo^2^)+(0.0739P)^2^+0.1154P] where P=(Fo^2^+2Fc^2^)/3'
_refine_ls_weighting_scheme calc
_refine_ls_wR_factor_gt 0.1247
_refine_ls_wR_factor_ref 0.1335
_reflns_number_gt 6118
_reflns_number_total 7233
_reflns_threshold_expression >2sigma(I)
_cod_data_source_file c2cc38954a.txt
_cod_data_source_block jean1_0m
_cod_depositor_comments
;
The following automatic conversions were performed:

'_symmetry_cell_setting' value 'Monoclinic' changed to 'monoclinic'
according to
/usr/data/users/saulius/automatic-downloads/retrospective/RSC/lib/dictionaries/cif_core.dic
dictionary named 'cif_core.dic' version 2.4.2 from 2011-04-26.

Automatic conversion script
Id: cif_fix_values 2281 2013-09-26 08:29:07Z andrius 
;
_cod_original_sg_symbol_H-M P21
_cod_database_code 7108857

loop_
_symmetry_equiv_pos_as_xyz
'x, y, z'
'-x, y+1/2, -z'

loop_
_atom_site_label
_atom_site_type_symbol
_atom_site_fract_x
_atom_site_fract_y
_atom_site_fract_z
_atom_site_U_iso_or_equiv
_atom_site_adp_type
_atom_site_occupancy
_atom_site_symmetry_multiplicity
_atom_site_calc_flag
_atom_site_refinement_flags
N1 N 0.62768(17) 0.32971(15) 0.29490(6) 0.0378(3) Uani 1 1 d .
N2 N 1.04031(18) 0.71248(17) 0.26958(7) 0.0427(3) Uani 1 1 d .
O5 O 0.75228(19) -0.12487(15) 0.49124(6) 0.0523(3) Uani 1 1 d .
O4 O -0.1390(2) 0.4725(3) 0.06036(7) 0.0920(6) Uani 1 1 d .
O2 O 0.6848(2) 0.18222(18) 0.17827(7) 0.0613(3) Uani 1 1 d .
O1 O 0.3590(3) 0.1218(2) 0.16358(9) 0.0819(5) Uani 1 1 d .
O3 O 0.1429(3) 0.5232(6) 0.02027(9) 0.1681(19) Uani 1 1 d .
C4 C 0.75471(18) 0.45315(16) 0.28548(6) 0.0334(3) Uani 1 1 d .
C10 C 1.06342(19) 0.60893(17) 0.31977(7) 0.0361(3) Uani 1 1 d .
C9 C 0.92277(19) 0.48143(18) 0.32523(7) 0.0367(3) Uani 1 1 d .
H9 H 0.9513 0.4114 0.3599 0.044 Uiso 1 1 calc R
C18 C 0.7332(2) -0.01705(18) 0.44106(7) 0.0370(3) Uani 1 1 d .
C2 C 0.45373(18) 0.4839(2) 0.21423(7) 0.0381(3) Uani 1 1 d .
H2 H 0.3726 0.5477 0.2418 0.046 Uiso 1 1 calc R
C15 C 0.66548(19) 0.21204(17) 0.34414(6) 0.0338(3) Uani 1 1 d .
C6 C 0.3663(2) 0.5010(2) 0.14281(7) 0.0457(4) Uani 1 1 d .
H6A H 0.3914 0.6064 0.1276 0.055 Uiso 1 1 calc R
H6B H 0.4331 0.4285 0.1152 0.055 Uiso 1 1 calc R
C20 C 0.8098(2) 0.09941(19) 0.33874(7) 0.0407(3) Uani 1 1 d .
H20 H 0.8848 0.1003 0.3023 0.049 Uiso 1 1 calc R
C1 C 0.4635(2) 0.3164(2) 0.24370(7) 0.0409(3) Uani 1 1 d .
H1 H 0.3400 0.2940 0.2642 0.049 Uiso 1 1 calc R
C19 C 0.8451(2) -0.0157(2) 0.38697(7) 0.0406(3) Uani 1 1 d .
H19 H 0.9431 -0.0910 0.3828 0.049 Uiso 1 1 calc R
C3 C 0.6693(2) 0.54181(19) 0.22592(7) 0.0404(3) Uani 1 1 d .
H3A H 0.7428 0.5195 0.1879 0.049 Uiso 1 1 calc R
H3B H 0.6731 0.6538 0.2342 0.049 Uiso 1 1 calc R
C16 C 0.5556(2) 0.2107(2) 0.39930(7) 0.0427(3) Uani 1 1 d .
H16 H 0.4596 0.2873 0.4040 0.051 Uiso 1 1 calc R
C11 C 1.2261(2) 0.6190(2) 0.36783(8) 0.0460(3) Uani 1 1 d .
H11 H 1.2402 0.5469 0.4023 0.055 Uiso 1 1 calc R
C7 C 0.1440(2) 0.4695(3) 0.13457(8) 0.0532(4) Uani 1 1 d .
H7A H 0.1197 0.3625 0.1480 0.064 Uiso 1 1 calc R
H7B H 0.0781 0.5387 0.1638 0.064 Uiso 1 1 calc R
C17 C 0.5885(2) 0.0960(2) 0.44715(7) 0.0449(3) Uani 1 1 d .
H17 H 0.5132 0.0947 0.4835 0.054 Uiso 1 1 calc R
C5 C 0.4946(3) 0.1931(2) 0.19130(8) 0.0515(4) Uani 1 1 d .
C13 C 1.3403(3) 0.8418(3) 0.31193(11) 0.0638(5) Uani 1 1 d .
H13 H 1.4315 0.9223 0.3078 0.077 Uiso 1 1 calc R
C14 C 1.1784(3) 0.8250(2) 0.26690(10) 0.0524(4) Uani 1 1 d .
H14 H 1.1632 0.8963 0.2322 0.063 Uiso 1 1 calc R
C12 C 1.3646(3) 0.7368(2) 0.36336(11) 0.0616(5) Uani 1 1 d .
H12 H 1.4730 0.7450 0.3947 0.074 Uiso 1 1 calc R
C8 C 0.0546(3) 0.4927(4) 0.06542(9) 0.0678(6) Uani 1 1 d .
C24 C 0.9041(4) -0.2385(3) 0.48996(12) 0.0706(6) Uani 1 1 d .
H24A H 0.8794 -0.3032 0.4514 0.106 Uiso 1 1 calc R
H24B H 0.9058 -0.3025 0.5289 0.106 Uiso 1 1 calc R
H24C H 1.0304 -0.1872 0.4887 0.106 Uiso 1 1 calc R
C21 C 0.7301(5) 0.0866(3) 0.12163(12) 0.0793(7) Uani 1 1 d .
H21A H 0.8582 0.1180 0.1075 0.095 Uiso 1 1 calc R
H21B H 0.6302 0.1053 0.0852 0.095 Uiso 1 1 calc R
C23 C -0.2447(4) 0.4908(8) -0.00430(15) 0.1398(19) Uani 1 1 d .
H23A H -0.2251 0.5952 -0.0202 0.210 Uiso 1 1 calc R
H23B H -0.3842 0.4729 -0.0012 0.210 Uiso 1 1 calc R
H23C H -0.1949 0.4165 -0.0344 0.210 Uiso 1 1 calc R
C22 C 0.7353(7) -0.0815(4) 0.13743(16) 0.1072(11) Uani 1 1 d .
H22A H 0.8261 -0.0994 0.1757 0.161 Uiso 1 1 calc R
H22B H 0.7785 -0.1391 0.1006 0.161 Uiso 1 1 calc R
H22C H 0.6045 -0.1158 0.1463 0.161 Uiso 1 1 calc R

loop_
_atom_site_aniso_label
_atom_site_aniso_U_11
_atom_site_aniso_U_22
_atom_site_aniso_U_33
_atom_site_aniso_U_23
_atom_site_aniso_U_13
_atom_site_aniso_U_12
N1 0.0363(5) 0.0417(6) 0.0341(6) 0.0064(5) -0.0053(4) -0.0107(5)
N2 0.0413(6) 0.0387(6) 0.0475(7) 0.0047(5) -0.0002(5) -0.0061(5)
O5 0.0640(7) 0.0520(7) 0.0410(6) 0.0137(5) 0.0059(5) 0.0125(6)
O4 0.0502(7) 0.1679(19) 0.0539(8) 0.0241(11) -0.0180(6) -0.0094(10)
O2 0.0691(8) 0.0656(9) 0.0493(7) -0.0111(6) 0.0058(6) -0.0053(7)
O1 0.0829(10) 0.0711(10) 0.0853(11) -0.0142(9) -0.0295(8) -0.0189(9)
O3 0.0794(12) 0.371(6) 0.0511(9) 0.061(2) -0.0092(8) -0.049(2)
C4 0.0318(5) 0.0352(6) 0.0332(6) 0.0026(5) 0.0025(4) -0.0022(5)
C10 0.0350(6) 0.0356(7) 0.0374(6) -0.0021(6) 0.0005(5) -0.0043(5)
C9 0.0386(6) 0.0369(6) 0.0337(6) 0.0040(5) -0.0022(5) -0.0053(5)
C18 0.0425(6) 0.0364(6) 0.0313(6) 0.0015(5) -0.0020(5) -0.0030(6)
C2 0.0295(5) 0.0500(8) 0.0346(6) 0.0080(6) 0.0006(4) -0.0011(5)
C15 0.0369(6) 0.0346(6) 0.0293(6) 0.0019(5) -0.0007(4) -0.0077(5)
C6 0.0338(6) 0.0657(10) 0.0370(7) 0.0126(7) 0.0001(5) -0.0027(6)
C20 0.0414(6) 0.0456(8) 0.0356(6) 0.0001(6) 0.0067(5) -0.0029(6)
C1 0.0337(6) 0.0514(8) 0.0362(7) 0.0080(6) -0.0051(5) -0.0107(6)
C19 0.0427(7) 0.0407(7) 0.0384(7) -0.0008(6) 0.0028(5) 0.0054(6)
C3 0.0326(6) 0.0469(8) 0.0412(7) 0.0120(6) -0.0009(5) -0.0050(5)
C16 0.0487(7) 0.0428(7) 0.0374(7) 0.0032(6) 0.0079(6) 0.0081(6)
C11 0.0477(7) 0.0457(8) 0.0427(7) 0.0006(7) -0.0077(6) -0.0126(7)
C7 0.0368(7) 0.0855(13) 0.0362(7) 0.0122(8) -0.0027(5) -0.0042(8)
C17 0.0519(8) 0.0500(8) 0.0342(7) 0.0048(6) 0.0111(6) 0.0072(7)
C5 0.0621(10) 0.0487(9) 0.0409(8) 0.0051(7) -0.0125(7) -0.0126(8)
C13 0.0606(10) 0.0541(10) 0.0749(13) 0.0005(9) -0.0044(9) -0.0281(9)
C14 0.0527(8) 0.0432(8) 0.0612(10) 0.0084(8) 0.0036(7) -0.0094(7)
C12 0.0549(9) 0.0620(12) 0.0646(11) -0.0039(9) -0.0142(8) -0.0263(9)
C8 0.0492(9) 0.1130(18) 0.0395(8) 0.0138(11) -0.0067(7) -0.0050(11)
C24 0.0808(13) 0.0664(13) 0.0642(12) 0.0193(10) 0.0037(10) 0.0286(11)
C21 0.117(2) 0.0706(14) 0.0515(11) -0.0120(10) 0.0140(12) 0.0025(14)
C23 0.0750(16) 0.270(6) 0.0671(15) 0.034(3) -0.0381(13) -0.008(3)
C22 0.166(3) 0.0717(17) 0.0814(19) -0.0010(14) -0.0050(19) 0.0273(19)

loop_
_atom_type_symbol
_atom_type_description
_atom_type_scat_dispersion_real
_atom_type_scat_dispersion_imag
_atom_type_scat_source
C C 0.0033 0.0016 'International Tables Vol C Tables 4.2.6.8 and 6.1.1.4'
H H 0.0000 0.0000 'International Tables Vol C Tables 4.2.6.8 and 6.1.1.4'
N N 0.0061 0.0033 'International Tables Vol C Tables 4.2.6.8 and 6.1.1.4'
O O 0.0106 0.0060 'International Tables Vol C Tables 4.2.6.8 and 6.1.1.4'

loop_
_geom_angle_atom_site_label_1
_geom_angle_atom_site_label_2
_geom_angle_atom_site_label_3
_geom_angle
C4 N1 C15 123.96(11)
C4 N1 C1 113.81(11)
C15 N1 C1 121.67(11)
C14 N2 C10 117.63(13)
C18 O5 C24 118.04(13)
C8 O4 C23 117.8(2)
C5 O2 C21 117.56(18)
C9 C4 N1 123.40(12)
C9 C4 C3 129.38(12)
N1 C4 C3 107.22(11)
N2 C10 C11 121.14(13)
N2 C10 C9 120.93(12)
C11 C10 C9 117.92(13)
C4 C9 C10 127.29(13)
C4 C9 H9 116.4
C10 C9 H9 116.4
O5 C18 C19 124.88(14)
O5 C18 C17 115.07(12)
C19 C18 C17 120.04(13)
C6 C2 C3 113.65(11)
C6 C2 C1 117.10(14)
C3 C2 C1 103.24(11)
C6 C2 H2 107.5
C3 C2 H2 107.4
C1 C2 H2 107.5
C20 C15 C16 119.00(13)
C20 C15 N1 121.44(12)
C16 C15 N1 119.56(13)
C7 C6 C2 112.75(12)
C7 C6 H6A 109.0
C2 C6 H6A 109.0
C7 C6 H6B 109.0
C2 C6 H6B 109.0
H6A C6 H6B 107.8
C15 C20 C19 121.06(12)
C15 C20 H20 119.5
C19 C20 H20 119.5
N1 C1 C5 114.20(13)
N1 C1 C2 102.00(11)
C5 C1 C2 111.86(12)
N1 C1 H1 109.5
C5 C1 H1 109.5
C2 C1 H1 109.5
C18 C19 C20 119.39(14)
C18 C19 H19 120.3
C20 C19 H19 120.3
C4 C3 C2 104.84(11)
C4 C3 H3A 110.8
C2 C3 H3A 110.8
C4 C3 H3B 110.8
C2 C3 H3B 110.8
H3A C3 H3B 108.9
C17 C16 C15 120.32(14)
C17 C16 H16 119.8
C15 C16 H16 119.8
C12 C11 C10 119.40(16)
C12 C11 H11 120.3
C10 C11 H11 120.3
C8 C7 C6 113.36(14)
C8 C7 H7A 108.9
C6 C7 H7A 108.9
C8 C7 H7B 108.9
C6 C7 H7B 108.9
H7A C7 H7B 107.7
C16 C17 C18 120.17(13)
C16 C17 H17 119.9
C18 C17 H17 119.9
O1 C5 O2 125.4(2)
O1 C5 C1 122.24(19)
O2 C5 C1 112.21(13)
C14 C13 C12 118.33(16)
C14 C13 H13 120.8
C12 C13 H13 120.8
N2 C14 C13 124.37(17)
N2 C14 H14 117.8
C13 C14 H14 117.8
C13 C12 C11 119.13(16)
C13 C12 H12 120.4
C11 C12 H12 120.4
O3 C8 O4 122.67(18)
O3 C8 C7 125.24(18)
O4 C8 C7 112.09(16)
O5 C24 H24A 109.5
O5 C24 H24B 109.5
H24A C24 H24B 109.5
O5 C24 H24C 109.5
H24A C24 H24C 109.5
H24B C24 H24C 109.5
O2 C21 C22 112.1(2)
O2 C21 H21A 109.2
C22 C21 H21A 109.2
O2 C21 H21B 109.2
C22 C21 H21B 109.2
H21A C21 H21B 107.9
O4 C23 H23A 109.5
O4 C23 H23B 109.5
H23A C23 H23B 109.5
O4 C23 H23C 109.5
H23A C23 H23C 109.5
H23B C23 H23C 109.5
C21 C22 H22A 109.5
C21 C22 H22B 109.5
H22A C22 H22B 109.5
C21 C22 H22C 109.5
H22A C22 H22C 109.5
H22B C22 H22C 109.5

loop_
_geom_bond_atom_site_label_1
_geom_bond_atom_site_label_2
_geom_bond_distance
N1 C4 1.3807(17)
N1 C15 1.4236(18)
N1 C1 1.4569(17)
N2 C14 1.341(2)
N2 C10 1.3467(19)
O5 C18 1.3696(18)
O5 C24 1.412(2)
O4 C8 1.312(2)
O4 C23 1.447(3)
O2 C5 1.334(2)
O2 C21 1.462(3)
O1 C5 1.198(2)
O3 C8 1.163(3)
C4 C9 1.3554(17)
C4 C3 1.4982(19)
C10 C11 1.407(2)
C10 C9 1.4533(19)
C9 H9 0.9300
C18 C19 1.3831(19)
C18 C17 1.385(2)
C2 C6 1.5240(19)
C2 C3 1.5345(18)
C2 C1 1.548(2)
C2 H2 0.9800
C15 C20 1.378(2)
C15 C16 1.3933(19)
C6 C7 1.518(2)
C6 H6A 0.9700
C6 H6B 0.9700
C20 C19 1.392(2)
C20 H20 0.9300
C1 C5 1.522(3)
C1 H1 0.9800
C19 H19 0.9300
C3 H3A 0.9700
C3 H3B 0.9700
C16 C17 1.383(2)
C16 H16 0.9300
C11 C12 1.380(2)
C11 H11 0.9300
C7 C8 1.492(2)
C7 H7A 0.9700
C7 H7B 0.9700
C17 H17 0.9300
C13 C14 1.370(3)
C13 C12 1.374(3)
C13 H13 0.9300
C14 H14 0.9300
C12 H12 0.9300
C24 H24A 0.9600
C24 H24B 0.9600
C24 H24C 0.9600
C21 C22 1.469(4)
C21 H21A 0.9700
C21 H21B 0.9700
C23 H23A 0.9600
C23 H23B 0.9600
C23 H23C 0.9600
C22 H22A 0.9600
C22 H22B 0.9600
C22 H22C 0.9600
